data_8105981
loop_
_publ_author_name
'Teng, Ming-Gang'
'Qin, Yu-Mei'
'Long, Dan'
'Cao, Jian-Xin'
'Zhao, Chun-Shen'

_publ_section_title
;
 The crystal structure of 1,2-bis(3-bromophenoxy) ethane, C14H12Br2O2
;
_journal_issue 6
_journal_name_full 'Zeitschrift f\"ur Kristallographie - New Crystal Structures'
_journal_page_first 1211
_journal_page_last 1212
_journal_paper_doi 10.1515/ncrs-2019-0332
_journal_volume 234
_journal_year 2019
_chemical_formula_sum 'C14 H12 Br2 O2'
_chemical_formula_weight 372.06
_space_group_IT_number 15
_space_group_name_Hall '-C 2yc'
_space_group_name_H-M_alt 'C 1 2/c 1'
_symmetry_cell_setting monoclinic
_symmetry_space_group_name_H-M 'C 1 2/c 1'
_atom_sites_solution_hydrogens geom
_atom_sites_solution_primary direct
_atom_sites_solution_secondary difmap
_cell_angle_alpha 90.00
_cell_angle_beta 103.596(3)
_cell_angle_gamma 90.00
_cell_formula_units_Z 4
_cell_length_a 27.323(3)
_cell_length_b 5.8516(6)
_cell_length_c 8.9145(10)
_cell_measurement_reflns_used 1470
_cell_measurement_temperature 296(2)
_cell_measurement_theta_max 24.84
_cell_measurement_theta_min 3.07
_cell_volume 1385.3(3)
_computing_structure_refinement 'SHELXL-97 (Sheldrick, 2008)'
_computing_structure_solution 'SHELXS-97 (Sheldrick, 2008)'
_diffrn_ambient_temperature 296(2)
_diffrn_measured_fraction_theta_full 0.996
_diffrn_measured_fraction_theta_max 0.996
_diffrn_measurement_device_type CCD
_diffrn_radiation_monochromator graphite
_diffrn_radiation_source 'fine-focus sealed tube'
_diffrn_radiation_type MoK\a
_diffrn_radiation_wavelength 0.71073
_diffrn_reflns_av_R_equivalents 0.0381
_diffrn_reflns_av_sigmaI/netI 0.0444
_diffrn_reflns_limit_h_max 36
_diffrn_reflns_limit_h_min -36
_diffrn_reflns_limit_k_max 7
_diffrn_reflns_limit_k_min -7
_diffrn_reflns_limit_l_max 12
_diffrn_reflns_limit_l_min -7
_diffrn_reflns_number 5705
_diffrn_reflns_theta_full 28.78
_diffrn_reflns_theta_max 28.78
_diffrn_reflns_theta_min 1.53
_exptl_absorpt_coefficient_mu 5.842
_exptl_absorpt_correction_T_max 0.4194
_exptl_absorpt_correction_T_min 0.3597
_exptl_absorpt_correction_type multi-scan
_exptl_absorpt_process_details sadabs
_exptl_crystal_colour colorless
_exptl_crystal_density_diffrn 1.784
_exptl_crystal_density_method 'not measured'
_exptl_crystal_description Block
_exptl_crystal_F_000 728
_exptl_crystal_size_max 0.22
_exptl_crystal_size_mid 0.20
_exptl_crystal_size_min 0.18
_refine_diff_density_max 0.604
_refine_diff_density_min -0.627
_refine_diff_density_rms 0.068
_refine_ls_extinction_method none
_refine_ls_goodness_of_fit_ref 1.020
_refine_ls_hydrogen_treatment mixed
_refine_ls_matrix_type full
_refine_ls_number_parameters 82
_refine_ls_number_reflns 1782
_refine_ls_number_restraints 0
_refine_ls_restrained_S_all 1.020
_refine_ls_R_factor_all 0.0671
_refine_ls_R_factor_gt 0.0378
_refine_ls_shift/su_max 0.001
_refine_ls_shift/su_mean 0.000
_refine_ls_structure_factor_coef Fsqd
_refine_ls_weighting_details 'calc w=1/[\s^2^(Fo^2^)+(0.0423P)^2^+1.1796P] where P=(Fo^2^+2Fc^2^)/3'
_refine_ls_weighting_scheme calc
_refine_ls_wR_factor_gt 0.0901
_refine_ls_wR_factor_ref 0.1019
_reflns_number_gt 1172
_reflns_number_total 1782
_reflns_threshold_expression >2sigma(I)
_cod_data_source_file suppl_ncrs-2019-0332_suppl.cif
_cod_data_source_block 1
_cod_depositor_comments
;
The following automatic conversions were performed:

data item '_symmetry_cell_setting' value 'Monoclinic' was changed to
'monoclinic' in accordance with the built-in table derived from the
CIF Core dictionary named 'cif_core.dic' version 2.4.5 last updated
on 2014-11-21.

Automatic conversion script
Id: cif_fix_values 8738 2021-04-28 16:35:53Z antanas 
;
_cod_original_cell_volume 1385.4(3)
_cod_original_sg_symbol_H-M C2/c
_cod_database_code 8105981

loop_
_symmetry_equiv_pos_as_xyz
'x, y, z'
'-x, y, -z+1/2'
'x+1/2, y+1/2, z'
'-x+1/2, y+1/2, -z+1/2'
'-x, -y, -z'
'x, -y, z-1/2'
'-x+1/2, -y+1/2, -z'
'x+1/2, -y+1/2, z-1/2'

loop_
_atom_site_label
_atom_site_type_symbol
_atom_site_fract_x
_atom_site_fract_y
_atom_site_fract_z
_atom_site_U_iso_or_equiv
_atom_site_adp_type
_atom_site_occupancy
_atom_site_symmetry_multiplicity
_atom_site_calc_flag
_atom_site_refinement_flags
_atom_site_disorder_assembly
_atom_site_disorder_group
Br1 Br 0.213396(13) 1.07237(6) 0.64516(5) 0.0711(2) Uani 1 1 d . . .
C1 C 0.11508(11) 0.9158(5) 0.6382(3) 0.0424(7) Uani 1 1 d . . .
H1 H 0.1133 1.0448 0.6977 0.051 Uiso 1 1 calc R . .
C2 C 0.15822(11) 0.8665(5) 0.5889(4) 0.0449(7) Uani 1 1 d . . .
C3 C 0.16222(13) 0.6788(6) 0.5015(4) 0.0575(9) Uani 1 1 d . . .
H3 H 0.1917 0.6492 0.4702 0.069 Uiso 1 1 calc R . .
C4 C 0.12132(15) 0.5342(6) 0.4608(4) 0.0602(9) Uani 1 1 d . . .
H4 H 0.1234 0.4058 0.4012 0.072 Uiso 1 1 calc R . .
C5 C 0.07754(14) 0.5764(5) 0.5066(4) 0.0509(8) Uani 1 1 d . . .
H5 H 0.0502 0.4780 0.4777 0.061 Uiso 1 1 calc R . .
C6 C 0.07448(11) 0.7675(5) 0.5964(3) 0.0411(7) Uani 1 1 d . . .
C7 C 0.02557(12) 0.9876(6) 0.7337(4) 0.0504(8) Uani 1 1 d . . .
H7A H 0.0309 1.1288 0.6828 0.060 Uiso 1 1 calc R . .
H7B H 0.0511 0.9764 0.8295 0.060 Uiso 1 1 calc R . .
O1 O 0.02939(8) 0.7980(4) 0.6370(3) 0.0526(6) Uani 1 1 d . . .

loop_
_atom_site_aniso_label
_atom_site_aniso_U_11
_atom_site_aniso_U_22
_atom_site_aniso_U_33
_atom_site_aniso_U_23
_atom_site_aniso_U_13
_atom_site_aniso_U_12
C3 0.0515(19) 0.060(2) 0.064(2) -0.0034(18) 0.0196(17) 0.0092(16)
C7 0.0493(18) 0.0570(18) 0.0451(17) -0.0075(15) 0.0118(15) -0.0056(15)
C6 0.0428(15) 0.0435(15) 0.0349(15) 0.0018(13) 0.0051(12) -0.0051(12)
C2 0.0435(15) 0.0431(15) 0.0465(17) 0.0059(13) 0.0071(13) -0.0012(13)
C4 0.070(2) 0.0478(19) 0.062(2) -0.0167(16) 0.0144(19) 0.0033(16)
C5 0.0523(18) 0.0475(17) 0.0508(18) -0.0075(15) 0.0076(15) -0.0074(14)
C1 0.0445(15) 0.0411(15) 0.0402(16) -0.0004(13) 0.0070(13) 0.0005(12)
O1 0.0454(12) 0.0613(14) 0.0538(13) -0.0166(11) 0.0169(10) -0.0155(10)
Br1 0.0431(2) 0.0605(3) 0.1094(4) -0.0039(2) 0.0174(2) -0.00830(15)

loop_
_atom_type_symbol
_atom_type_description
_atom_type_scat_dispersion_real
_atom_type_scat_dispersion_imag
_atom_type_scat_source
C C 0.0033 0.0016 'International Tables Vol C Tables 4.2.6.8 and 6.1.1.4'
H H 0.0000 0.0000 'International Tables Vol C Tables 4.2.6.8 and 6.1.1.4'
O O 0.0106 0.0060 'International Tables Vol C Tables 4.2.6.8 and 6.1.1.4'
Br Br -0.2901 2.4595 'International Tables Vol C Tables 4.2.6.8 and 6.1.1.4'

loop_
_geom_angle_atom_site_label_1
_geom_angle_atom_site_label_2
_geom_angle_atom_site_label_3
_geom_angle
_geom_angle_site_symmetry_1
_geom_angle_site_symmetry_3
C2 C3 C4 118.3(3) . .
O1 C7 C7 108.8(2) . 2_556
O1 C6 C1 123.9(3) . .
O1 C6 C5 115.8(3) . .
C1 C6 C5 120.3(3) . .
C3 C2 C1 122.6(3) . .
C3 C2 Br1 119.7(3) . .
C1 C2 Br1 117.8(2) . .
C5 C4 C3 121.3(3) . .
C4 C5 C6 119.4(3) . .
C2 C1 C6 118.1(3) . .
C6 O1 C7 117.3(2) . .

loop_
_geom_bond_atom_site_label_1
_geom_bond_atom_site_label_2
_geom_bond_distance
_geom_bond_site_symmetry_2
C3 C2 1.366(5) .
C3 C4 1.380(5) .
C7 O1 1.424(4) .
C7 C7 1.493(7) 2_556
C6 O1 1.375(4) .
C6 C1 1.389(4) .
C6 C5 1.390(4) .
C2 C1 1.382(4) .
C2 Br1 1.903(3) .
C4 C5 1.374(5) .

loop_
_geom_torsion_atom_site_label_1
_geom_torsion_atom_site_label_2
_geom_torsion_atom_site_label_3
_geom_torsion_atom_site_label_4
_geom_torsion
_geom_torsion_site_symmetry_1
_geom_torsion_site_symmetry_2
_geom_torsion_site_symmetry_3
_geom_torsion_site_symmetry_4
C4 C3 C2 C1 0.3(5) . . . .
C4 C3 C2 Br1 -179.1(3) . . . .
C2 C3 C4 C5 -0.1(6) . . . .
C3 C4 C5 C6 -0.4(5) . . . .
O1 C6 C5 C4 179.8(3) . . . .
C1 C6 C5 C4 0.7(5) . . . .
C3 C2 C1 C6 0.0(5) . . . .
Br1 C2 C1 C6 179.4(2) . . . .
O1 C6 C1 C2 -179.5(3) . . . .
C5 C6 C1 C2 -0.5(4) . . . .
C1 C6 O1 C7 -3.1(4) . . . .
C5 C6 O1 C7 177.8(3) . . . .
C7 C7 O1 C6 -179.0(3) 2_556 . . .
